data_7112835
loop_
_publ_author_name
'Jesuraj, Josepha L.'
'Sivaguru, J.'

_publ_section_title
;
 Photochemical type II reaction of atropchiral benzoylformamides to point
 chiral oxazolidin-4-ones. Axial chiral memory leading to enantiomeric
 resolution of photoproducts.
;
_journal_issue 26
_journal_name_full 'Chemical communications (Cambridge, England)'
_journal_page_first 4791
_journal_page_last 4793
_journal_paper_doi 10.1039/c0cc00470g
_journal_volume 46
_journal_year 2010
_chemical_formula_sum 'C24 H29 N O2'
_chemical_formula_weight 363.48
_chemical_name_systematic
;
?
;
_space_group_IT_number 14
_symmetry_cell_setting monoclinic
_symmetry_space_group_name_Hall '-P 2yn'
_symmetry_space_group_name_H-M 'P 1 21/n 1'
_atom_sites_solution_hydrogens geom
_atom_sites_solution_primary direct
_atom_sites_solution_secondary difmap
_audit_conform_dict_location ftp://ftp.iucr.org/pub/cif_core.dic
_audit_conform_dict_name cif_core.dic
_audit_conform_dict_version 2.4
_audit_creation_date 2009-11-24T14:48:32-00:00
_audit_creation_method 'WinGX routine CIF_UPDATE'
_cell_angle_alpha 90
_cell_angle_beta 99.457(3)
_cell_angle_gamma 90
_cell_formula_units_Z 4
_cell_length_a 8.7836(18)
_cell_length_b 10.399(2)
_cell_length_c 22.804(5)
_cell_measurement_reflns_used 4987
_cell_measurement_temperature 293(2)
_cell_measurement_theta_max 26.65
_cell_measurement_theta_min 2.16
_cell_volume 2054.6(7)
_computing_cell_refinement 'Bruker SAINT'
_computing_data_collection 'SMART 1K'
_computing_data_reduction 'Bruker SAINT'
_computing_molecular_graphics 'Bruker SHELXTL'
_computing_publication_material 'Bruker SHELXTL'
_computing_structure_refinement 'SHELXL-97 (Sheldrick, 1997)'
_computing_structure_solution 'SHELXS-97 (Sheldrick, 1990)'
_diffrn_ambient_temperature 293(2)
_diffrn_measured_fraction_theta_full 0.997
_diffrn_measured_fraction_theta_max 0.997
_diffrn_measurement_device_type 'CCD area detector'
_diffrn_measurement_method 'phi and omega scans'
_diffrn_radiation_monochromator graphite
_diffrn_radiation_type MoK\a
_diffrn_radiation_wavelength 0.71073
_diffrn_reflns_av_R_equivalents 0.0489
_diffrn_reflns_av_unetI/netI 0.0425
_diffrn_reflns_limit_h_max 11
_diffrn_reflns_limit_h_min -11
_diffrn_reflns_limit_k_max 13
_diffrn_reflns_limit_k_min -11
_diffrn_reflns_limit_l_max 29
_diffrn_reflns_limit_l_min -27
_diffrn_reflns_number 18137
_diffrn_reflns_theta_full 27.02
_diffrn_reflns_theta_max 27.02
_diffrn_reflns_theta_min 1.81
_diffrn_standards_number 0
_exptl_absorpt_coefficient_mu 0.074
_exptl_absorpt_correction_T_max 0.7455
_exptl_absorpt_correction_T_min 0.6511
_exptl_absorpt_correction_type numerical
_exptl_absorpt_process_details 'SADABS (SAINT 6.45A)'
_exptl_crystal_colour colorless
_exptl_crystal_density_diffrn 1.175
_exptl_crystal_density_method 'not measured'
_exptl_crystal_description plate
_exptl_crystal_F_000 784
_exptl_crystal_size_max 0.56
_exptl_crystal_size_mid 0.5
_exptl_crystal_size_min 0.15
_refine_diff_density_max 0.33
_refine_diff_density_min -0.234
_refine_diff_density_rms 0.096
_refine_ls_extinction_coef 0.023(3)
_refine_ls_extinction_expression Fc^*^=kFc[1+0.001xFc^2^\l^3^/sin(2\q)]^-1/4^
_refine_ls_extinction_method SHELXL
_refine_ls_goodness_of_fit_ref 1.069
_refine_ls_hydrogen_treatment constr
_refine_ls_matrix_type full
_refine_ls_number_parameters 245
_refine_ls_number_reflns 4488
_refine_ls_number_restraints 0
_refine_ls_restrained_S_all 1.069
_refine_ls_R_factor_all 0.0784
_refine_ls_R_factor_gt 0.0505
_refine_ls_shift/su_max 0
_refine_ls_shift/su_mean 0
_refine_ls_structure_factor_coef Fsqd
_refine_ls_weighting_details 'calc w=1/[\s^2^(Fo^2^)+(0.0872P)^2^+0.1620P] where P=(Fo^2^+2Fc^2^)/3'
_refine_ls_weighting_scheme calc
_refine_ls_wR_factor_gt 0.1386
_refine_ls_wR_factor_ref 0.162
_reflns_number_gt 3072
_reflns_number_total 4488
_reflns_threshold_expression >2sigma(I)
_cod_data_source_file c0cc00470g.txt
_cod_data_source_block cis-2d
_cod_depositor_comments
;
The following automatic conversions were performed:

'_symmetry_cell_setting' value 'Monoclinic' changed to 'monoclinic'
according to
/usr/data/users/saulius/automatic-downloads/retrospective/RSC/lib/dictionaries/cif_core.dic
dictionary named 'cif_core.dic' version 2.4.2 from 2011-04-26.

Automatic conversion script
Id: cif_fix_values 2281 2013-09-26 08:29:07Z andrius 
;
_cod_original_sg_symbol_H-M P2(1)/n
_cod_database_code 7112835

loop_
_symmetry_equiv_pos_as_xyz
'x, y, z'
'-x+1/2, y+1/2, -z+1/2'
'-x, -y, -z'
'x-1/2, -y-1/2, z-1/2'

loop_
_atom_site_label
_atom_site_type_symbol
_atom_site_fract_x
_atom_site_fract_y
_atom_site_fract_z
_atom_site_U_iso_or_equiv
_atom_site_adp_type
_atom_site_occupancy
_atom_site_symmetry_multiplicity
_atom_site_calc_flag
_atom_site_refinement_flags
O001 O 0.36679(14) 0.34212(11) 0.51602(5) 0.0601(4) Uani 1 1 d .
O002 O 0.52901(13) 0.48060(11) 0.65247(5) 0.0553(3) Uani 1 1 d .
N003 N 0.49938(13) 0.28544(11) 0.60796(5) 0.0404(3) Uani 1 1 d .
C004 C 0.50215(15) 0.14900(14) 0.59785(6) 0.0396(3) Uani 1 1 d .
C005 C 0.38149(16) 0.06626(14) 0.60697(6) 0.0421(4) Uani 1 1 d .
C006 C 0.22681(17) 0.09992(16) 0.62740(7) 0.0513(4) Uani 1 1 d .
C007 C 0.59399(16) 0.35466(14) 0.65803(6) 0.0418(4) Uani 1 1 d .
C008 C 0.43393(16) 0.36871(15) 0.56579(7) 0.0446(4) Uani 1 1 d .
C009 C 0.45711(19) 0.50230(15) 0.59263(7) 0.0491(4) Uani 1 1 d .
H009 H 0.5259 0.5523 0.5716 0.059 Uiso 1 1 calc R
C010 C 0.40454(19) -0.06389(16) 0.59529(7) 0.0523(4) Uani 1 1 d .
H010 H 0.3286 -0.1223 0.6015 0.063 Uiso 1 1 calc R
C011 C 0.76370(17) 0.36072(18) 0.65116(8) 0.0559(4) Uani 1 1 d .
H01A H 0.7728 0.4017 0.6137 0.067 Uiso 1 1 calc R
H01B H 0.8043 0.2741 0.6504 0.067 Uiso 1 1 calc R
C012 C 0.63018(17) 0.10144(16) 0.57572(7) 0.0491(4) Uani 1 1 d .
H012 H 0.7063 0.1585 0.5683 0.059 Uiso 1 1 calc R
C013 C 0.30505(19) 0.57213(15) 0.59038(7) 0.0506(4) Uani 1 1 d .
C014 C 0.5768(2) 0.30117(19) 0.71831(7) 0.0587(5) Uani 1 1 d .
H01C H 0.6074 0.2114 0.7204 0.07 Uiso 1 1 calc R
H01D H 0.4692 0.3056 0.7231 0.07 Uiso 1 1 calc R
C015 C 0.64677(19) -0.02700(17) 0.56462(8) 0.0559(4) Uani 1 1 d .
H015 H 0.7333 -0.0571 0.5503 0.067 Uiso 1 1 calc R
C016 C 0.18899(18) 0.24251(18) 0.63269(10) 0.0668(5) Uani 1 1 d .
H01E H 0.1881 0.2838 0.595 0.1 Uiso 1 1 calc R
H01F H 0.2657 0.282 0.662 0.1 Uiso 1 1 calc R
H01G H 0.0894 0.2512 0.6444 0.1 Uiso 1 1 calc R
C017 C 0.8585(2) 0.4358(2) 0.70203(9) 0.0713(6) Uani 1 1 d .
H01H H 0.9663 0.4346 0.6974 0.086 Uiso 1 1 calc R
H01I H 0.8244 0.5246 0.7004 0.086 Uiso 1 1 calc R
C018 C 0.2476(2) 0.60379(18) 0.64097(9) 0.0691(5) Uani 1 1 d .
H018 H 0.3055 0.5865 0.6781 0.083 Uiso 1 1 calc R
C019 C 0.5333(2) -0.11008(17) 0.57510(8) 0.0576(5) Uani 1 1 d .
H019 H 0.5432 -0.1977 0.5686 0.069 Uiso 1 1 calc R
C020 C 0.6744(2) 0.3748(2) 0.76878(8) 0.0767(6) Uani 1 1 d .
H02A H 0.6349 0.4617 0.77 0.092 Uiso 1 1 calc R
H02B H 0.6663 0.3335 0.8063 0.092 Uiso 1 1 calc R
C021 C 0.8425(2) 0.3799(2) 0.76116(9) 0.0841(7) Uani 1 1 d .
H02C H 0.9 0.4319 0.7925 0.101 Uiso 1 1 calc R
H02D H 0.8855 0.2938 0.7644 0.101 Uiso 1 1 calc R
C022 C 0.0946(2) 0.0455(2) 0.58135(11) 0.0825(7) Uani 1 1 d .
H02E H 0.1116 -0.0446 0.5758 0.124 Uiso 1 1 calc R
H02F H 0.0916 0.0897 0.5442 0.124 Uiso 1 1 calc R
H02G H -0.0017 0.0573 0.5953 0.124 Uiso 1 1 calc R
C023 C 0.0169(3) 0.6854(2) 0.58319(17) 0.1033(9) Uani 1 1 d .
H023 H -0.0809 0.7213 0.5808 0.124 Uiso 1 1 calc R
C024 C 0.2255(3) 0.0364(3) 0.68798(10) 0.0864(7) Uani 1 1 d .
H02H H 0.2483 -0.0535 0.6855 0.13 Uiso 1 1 calc R
H02I H 0.1254 0.0466 0.6991 0.13 Uiso 1 1 calc R
H02J H 0.3019 0.0763 0.7173 0.13 Uiso 1 1 calc R
C025 C 0.2199(3) 0.6017(2) 0.53650(10) 0.0870(7) Uani 1 1 d .
H025 H 0.2598 0.5851 0.5019 0.104 Uiso 1 1 calc R
C026 C 0.1046(3) 0.6610(2) 0.63719(13) 0.0921(8) Uani 1 1 d .
H026 H 0.0677 0.6831 0.6718 0.11 Uiso 1 1 calc R
C027 C 0.0748(4) 0.6562(3) 0.53268(15) 0.1148(11) Uani 1 1 d .
H027 H 0.0165 0.673 0.4956 0.138 Uiso 1 1 calc R

loop_
_atom_site_aniso_label
_atom_site_aniso_U_11
_atom_site_aniso_U_22
_atom_site_aniso_U_33
_atom_site_aniso_U_23
_atom_site_aniso_U_13
_atom_site_aniso_U_12
O001 0.0735(8) 0.0612(8) 0.0416(7) -0.0059(5) -0.0019(5) 0.0139(6)
O002 0.0658(7) 0.0473(7) 0.0488(7) -0.0100(5) -0.0026(5) 0.0061(5)
N003 0.0394(6) 0.0400(7) 0.0401(7) -0.0038(5) 0.0017(5) -0.0004(5)
C004 0.0382(7) 0.0408(8) 0.0373(8) -0.0020(6) -0.0014(5) 0.0028(6)
C005 0.0417(7) 0.0440(8) 0.0378(8) -0.0021(6) -0.0018(6) 0.0001(6)
C006 0.0374(7) 0.0587(10) 0.0571(10) -0.0033(8) 0.0054(7) -0.0062(7)
C007 0.0397(7) 0.0427(8) 0.0421(8) -0.0044(6) 0.0035(6) -0.0027(6)
C008 0.0469(8) 0.0475(9) 0.0395(8) -0.0017(7) 0.0077(6) 0.0052(6)
C009 0.0597(9) 0.0440(9) 0.0442(9) 0.0029(7) 0.0097(7) 0.0015(7)
C010 0.0584(9) 0.0445(9) 0.0511(9) -0.0023(7) 0.0004(7) -0.0059(7)
C011 0.0422(8) 0.0680(11) 0.0574(10) -0.0117(8) 0.0081(7) -0.0108(7)
C012 0.0413(8) 0.0544(10) 0.0511(9) -0.0056(7) 0.0060(6) 0.0023(7)
C013 0.0638(10) 0.0345(8) 0.0534(10) 0.0011(7) 0.0092(8) 0.0042(7)
C014 0.0561(9) 0.0739(12) 0.0438(9) 0.0030(8) 0.0010(7) -0.0157(8)
C015 0.0523(9) 0.0597(11) 0.0543(10) -0.0088(8) 0.0051(7) 0.0152(8)
C016 0.0380(8) 0.0725(12) 0.0914(14) -0.0161(10) 0.0150(8) 0.0023(8)
C017 0.0477(9) 0.0919(15) 0.0727(13) -0.0207(11) 0.0057(8) -0.0216(9)
C018 0.0795(13) 0.0613(12) 0.0718(13) 0.0114(10) 0.0282(10) 0.0165(10)
C019 0.0691(11) 0.0438(9) 0.0564(10) -0.0086(7) -0.0008(8) 0.0096(8)
C020 0.0749(12) 0.1089(17) 0.0435(10) -0.0040(10) 0.0012(9) -0.0275(11)
C021 0.0650(12) 0.1122(18) 0.0657(13) -0.0093(12) -0.0170(10) -0.0192(11)
C022 0.0457(10) 0.0848(15) 0.1099(18) -0.0239(13) -0.0080(10) -0.0082(9)
C023 0.0686(14) 0.0608(14) 0.177(3) 0.0025(17) 0.0096(17) 0.0149(11)
C024 0.0755(13) 0.1119(19) 0.0790(15) 0.0165(13) 0.0341(11) 0.0039(12)
C025 0.1131(18) 0.0750(14) 0.0648(13) -0.0023(11) -0.0094(12) 0.0407(13)
C026 0.0890(16) 0.0737(15) 0.126(2) 0.0205(14) 0.0557(16) 0.0250(12)
C027 0.120(2) 0.0811(18) 0.121(2) -0.0143(15) -0.0436(18) 0.0448(15)

loop_
_atom_type_symbol
_atom_type_description
_atom_type_scat_dispersion_real
_atom_type_scat_dispersion_imag
_atom_type_scat_source
C C 0.0033 0.0016 'International Tables Vol C Tables 4.2.6.8 and 6.1.1.4'
H H 0 0 'International Tables Vol C Tables 4.2.6.8 and 6.1.1.4'
N N 0.0061 0.0033 'International Tables Vol C Tables 4.2.6.8 and 6.1.1.4'
O O 0.0106 0.006 'International Tables Vol C Tables 4.2.6.8 and 6.1.1.4'

loop_
_geom_angle_atom_site_label_1
_geom_angle_atom_site_label_2
_geom_angle_atom_site_label_3
_geom_angle
C009 O002 C007 109.80(11)
C008 N003 C004 122.34(12)
C008 N003 C007 110.86(12)
C004 N003 C007 125.45(11)
C012 C004 C005 120.51(14)
C012 C004 N003 116.30(13)
C005 C004 N003 123.14(12)
C010 C005 C004 115.27(14)
C010 C005 C006 115.94(14)
C004 C005 C006 128.78(14)
C016 C006 C024 108.24(16)
C016 C006 C022 105.15(15)
C024 C006 C022 109.85(17)
C016 C006 C005 117.14(13)
C024 C006 C005 108.11(14)
C022 C006 C005 108.21(14)
O002 C007 N003 102.23(10)
O002 C007 C014 108.67(13)
N003 C007 C014 113.19(12)
O002 C007 C011 109.67(13)
N003 C007 C011 111.97(12)
C014 C007 C011 110.71(13)
O001 C008 N003 126.90(15)
O001 C008 C009 126.44(14)
N003 C008 C009 106.64(12)
O002 C009 C013 111.00(13)
O002 C009 C008 104.50(12)
C013 C009 C008 111.48(13)
O002 C009 H009 109.9
C013 C009 H009 109.9
C008 C009 H009 109.9
C019 C010 C005 123.61(16)
C019 C010 H010 118.2
C005 C010 H010 118.2
C007 C011 C017 111.29(14)
C007 C011 H01A 109.4
C017 C011 H01A 109.4
C007 C011 H01B 109.4
C017 C011 H01B 109.4
H01A C011 H01B 108
C015 C012 C004 121.86(15)
C015 C012 H012 119.1
C004 C012 H012 119.1
C025 C013 C018 118.64(18)
C025 C013 C009 119.28(16)
C018 C013 C009 122.06(15)
C007 C014 C020 111.94(15)
C007 C014 H01C 109.2
C020 C014 H01C 109.2
C007 C014 H01D 109.2
C020 C014 H01D 109.2
H01C C014 H01D 107.9
C019 C015 C012 118.66(16)
C019 C015 H015 120.7
C012 C015 H015 120.7
C006 C016 H01E 109.5
C006 C016 H01F 109.5
H01E C016 H01F 109.5
C006 C016 H01G 109.5
H01E C016 H01G 109.5
H01F C016 H01G 109.5
C021 C017 C011 111.48(16)
C021 C017 H01H 109.3
C011 C017 H01H 109.3
C021 C017 H01I 109.3
C011 C017 H01I 109.3
H01H C017 H01I 108
C013 C018 C026 120.5(2)
C013 C018 H018 119.7
C026 C018 H018 119.7
C015 C019 C010 120.00(16)
C015 C019 H019 120
C010 C019 H019 120
C021 C020 C014 111.67(17)
C021 C020 H02A 109.3
C014 C020 H02A 109.3
C021 C020 H02B 109.3
C014 C020 H02B 109.3
H02A C020 H02B 107.9
C017 C021 C020 110.75(16)
C017 C021 H02C 109.5
C020 C021 H02C 109.5
C017 C021 H02D 109.5
C020 C021 H02D 109.5
H02C C021 H02D 108.1
C006 C022 H02E 109.5
C006 C022 H02F 109.5
H02E C022 H02F 109.5
C006 C022 H02G 109.5
H02E C022 H02G 109.5
H02F C022 H02G 109.5
C026 C023 C027 119.0(2)
C026 C023 H023 120.5
C027 C023 H023 120.5
C006 C024 H02H 109.5
C006 C024 H02I 109.5
H02H C024 H02I 109.5
C006 C024 H02J 109.5
H02H C024 H02J 109.5
H02I C024 H02J 109.5
C013 C025 C027 120.8(2)
C013 C025 H025 119.6
C027 C025 H025 119.6
C023 C026 C018 120.7(2)
C023 C026 H026 119.7
C018 C026 H026 119.7
C023 C027 C025 120.3(2)
C023 C027 H027 119.9
C025 C027 H027 119.9

loop_
_geom_bond_atom_site_label_1
_geom_bond_atom_site_label_2
_geom_bond_distance
O001 C008 1.2216(17)
O002 C009 1.4243(19)
O002 C007 1.4258(18)
N003 C008 1.3504(19)
N003 C004 1.4382(19)
N003 C007 1.4836(17)
C004 C012 1.397(2)
C004 C005 1.407(2)
C005 C010 1.400(2)
C005 C006 1.547(2)
C006 C016 1.529(2)
C006 C024 1.533(3)
C006 C022 1.540(2)
C007 C014 1.513(2)
C007 C011 1.526(2)
C008 C009 1.518(2)
C009 C013 1.514(2)
C009 H009 0.98
C010 C019 1.376(2)
C010 H010 0.93
C011 C017 1.527(2)
C011 H01A 0.97
C011 H01B 0.97
C012 C015 1.372(2)
C012 H012 0.93
C013 C025 1.365(3)
C013 C018 1.373(3)
C014 C020 1.524(2)
C014 H01C 0.97
C014 H01D 0.97
C015 C019 1.370(3)
C015 H015 0.93
C016 H01E 0.96
C016 H01F 0.96
C016 H01G 0.96
C017 C021 1.496(3)
C017 H01H 0.97
C017 H01I 0.97
C018 C026 1.379(3)
C018 H018 0.93
C019 H019 0.93
C020 C021 1.516(3)
C020 H02A 0.97
C020 H02B 0.97
C021 H02C 0.97
C021 H02D 0.97
C022 H02E 0.96
C022 H02F 0.96
C022 H02G 0.96
C023 C026 1.365(4)
C023 C027 1.367(4)
C023 H023 0.93
C024 H02H 0.96
C024 H02I 0.96
C024 H02J 0.96
C025 C027 1.384(4)
C025 H025 0.93
C026 H026 0.93
C027 H027 0.93
